data_1559667
loop_
_publ_author_name
'Zhang, Jian'
'Xie, Zuowei'

_publ_section_title
;
 Tri-insertion with dearomatization of terminal arylalkynes using a
 carborane based frustrated Lewis pair template.
;
_journal_issue 5
_journal_name_full 'Chemical science'
_journal_page_first 1745
_journal_page_last 1749
_journal_paper_doi 10.1039/d0sc05755j
_journal_volume 12
_journal_year 2020
_chemical_formula_sum 'C58 H67 B11 N3 P'
_chemical_formula_weight 956.01
_space_group_crystal_system triclinic
_space_group_IT_number 2
_space_group_name_Hall '-P 1'
_space_group_name_H-M_alt 'P -1'
_atom_sites_solution_hydrogens geom
_audit_creation_method SHELXL-2018/3
_audit_update_record
;
2020-09-02 deposited with the CCDC.	2020-11-27 downloaded from the CCDC.
;
_cell_angle_alpha 77.743(5)
_cell_angle_beta 77.242(5)
_cell_angle_gamma 71.242(5)
_cell_formula_units_Z 2
_cell_length_a 11.524(3)
_cell_length_b 14.772(4)
_cell_length_c 20.643(6)
_cell_measurement_reflns_used 2033
_cell_measurement_temperature 296(2)
_cell_measurement_theta_max 20.54
_cell_measurement_theta_min 2.30
_cell_volume 3207.1(15)
_computing_cell_refinement 'BRUKER D8VENTURE DIFFRACTOMETER'
_computing_data_collection 'BRUKER D8VENTURE DIFFRACTOMETER'
_computing_data_reduction 'BRUKER D8VENTURE DIFFRACTOMETER'
_computing_molecular_graphics 'BRUKER SHELXTL'
_computing_publication_material 'BRUKER SHELXTL'
_computing_structure_refinement 'SHELXL-2018/3 (Sheldrick, 2018)'
_computing_structure_solution 'BRUKER D8VENTURE DIFFRACTOMETER'
_diffrn_ambient_temperature 296(2)
_diffrn_measured_fraction_theta_full 0.993
_diffrn_measured_fraction_theta_max 0.993
_diffrn_measurement_device_type 'BRUKER D8VENTURE DIFFRACTOMETER'
_diffrn_measurement_method 'PHI & OMEGA SCAN'
_diffrn_radiation_type MoK\a
_diffrn_radiation_wavelength 0.71073
_diffrn_reflns_av_R_equivalents 0.0765
_diffrn_reflns_av_unetI/netI 0.1469
_diffrn_reflns_Laue_measured_fraction_full 0.993
_diffrn_reflns_Laue_measured_fraction_max 0.993
_diffrn_reflns_limit_h_max 13
_diffrn_reflns_limit_h_min -13
_diffrn_reflns_limit_k_max 17
_diffrn_reflns_limit_k_min -17
_diffrn_reflns_limit_l_max 24
_diffrn_reflns_limit_l_min -24
_diffrn_reflns_number 21696
_diffrn_reflns_point_group_measured_fraction_full 0.993
_diffrn_reflns_point_group_measured_fraction_max 0.993
_diffrn_reflns_theta_full 25.242
_diffrn_reflns_theta_max 25.248
_diffrn_reflns_theta_min 1.473
_exptl_absorpt_coefficient_mu 0.078
_exptl_absorpt_correction_T_max 0.9922
_exptl_absorpt_correction_T_min 0.9853
_exptl_absorpt_correction_type multi-scan
_exptl_crystal_colour pink
_exptl_crystal_density_diffrn 0.990
_exptl_crystal_description block
_exptl_crystal_F_000 1012
_exptl_crystal_size_max 0.190
_exptl_crystal_size_mid 0.160
_exptl_crystal_size_min 0.100
_refine_diff_density_max 0.446
_refine_diff_density_min -0.295
_refine_diff_density_rms 0.071
_refine_ls_extinction_method none
_refine_ls_goodness_of_fit_ref 0.842
_refine_ls_hydrogen_treatment constr
_refine_ls_matrix_type full
_refine_ls_number_parameters 658
_refine_ls_number_reflns 11548
_refine_ls_number_restraints 0
_refine_ls_restrained_S_all 0.842
_refine_ls_R_factor_all 0.1573
_refine_ls_R_factor_gt 0.0834
_refine_ls_shift/su_max 0.001
_refine_ls_shift/su_mean 0.000
_refine_ls_structure_factor_coef Fsqd
_refine_ls_weighting_details 'w=1/[\s^2^(Fo^2^)+(0.1351P)^2^] where P=(Fo^2^+2Fc^2^)/3'
_refine_ls_weighting_scheme calc
_refine_ls_wR_factor_gt 0.2171
_refine_ls_wR_factor_ref 0.2503
_reflns_Friedel_coverage 0.000
_reflns_number_gt 4528
_reflns_number_total 11548
_reflns_threshold_expression 'I > 2\s(I)'
_cod_data_source_file d0sc05755j2.cif
_cod_data_source_block 4-EtMe2
_cod_depositor_comments
;
 Adding full bibliography for 1559665--1559672.cif.

2022-06-21
Z value and formula fixed to values more according to usual
chemical conventions.                 miguel
;
_cod_original_formula_sum 'C19.33 H22.33 B3.67 N P0.33'
_cod_original_formula_weight 318.67
_cod_original_formula_units_Z 6
_cod_original_cell_volume 3207.3(16)
_cod_database_code 1559667
_shelx_shelxl_version_number 2018/3
_shelx_space_group_comment
;
The symmetry employed for this shelxl refinement is uniquely defined
by the following loop, which should always be used as a source of
symmetry information in preference to the above space-group names.
They are only intended as comments.
;
_shelx_estimated_absorpt_t_min 0.985
_shelx_estimated_absorpt_t_max 0.992

loop_
_space_group_symop_operation_xyz
'x, y, z'
'-x, -y, -z'

loop_
_atom_site_label
_atom_site_type_symbol
_atom_site_fract_x
_atom_site_fract_y
_atom_site_fract_z
_atom_site_U_iso_or_equiv
_atom_site_adp_type
_atom_site_occupancy
_atom_site_site_symmetry_order
_atom_site_calc_flag
_atom_site_refinement_flags_posn
_atom_site_refinement_flags_adp
_atom_site_refinement_flags_occupancy
_atom_site_disorder_assembly
_atom_site_disorder_group
P1 P 0.85657(10) 1.23958(8) 0.14598(6) 0.0595(3) Uani 1 1 d . . . . .
N1 N 1.5526(3) 0.6072(3) 0.4196(2) 0.0815(12) Uani 1 1 d . . . . .
N2 N 0.6800(3) 0.9253(3) 0.52831(18) 0.0659(10) Uani 1 1 d . . . . .
N3 N 0.5485(3) 0.7772(3) 0.1399(2) 0.0777(11) Uani 1 1 d . . . . .
B3 B 1.0491(5) 1.2137(4) 0.2264(2) 0.0613(13) Uani 1 1 d . . . . .
H3 H 0.973510 1.250968 0.262952 0.074 Uiso 1 1 calc R U . . .
B4 B 1.1085(5) 1.2748(4) 0.1495(3) 0.0662(14) Uani 1 1 d . . . . .
H4 H 1.071438 1.353737 0.136569 0.079 Uiso 1 1 calc R U . . .
B5 B 1.1539(5) 1.2010(4) 0.0867(3) 0.0683(14) Uani 1 1 d . . . . .
H5 H 1.146336 1.230584 0.033735 0.082 Uiso 1 1 calc R U . . .
B6 B 1.1247(4) 1.0889(4) 0.1262(2) 0.0573(13) Uani 1 1 d . . . . .
H6 H 1.097233 1.045244 0.098477 0.069 Uiso 1 1 calc R U . . .
B7 B 1.1723(4) 1.1137(4) 0.2517(3) 0.0659(14) Uani 1 1 d . . . . .
H7 H 1.177573 1.086068 0.305145 0.079 Uiso 1 1 calc R U . . .
B8 B 1.2025(5) 1.2227(4) 0.2116(3) 0.0771(16) Uani 1 1 d . . . . .
H8 H 1.228367 1.267039 0.239447 0.092 Uiso 1 1 calc R U . . .
B9 B 1.2674(5) 1.2140(4) 0.1265(3) 0.0787(17) Uani 1 1 d . . . . .
H9 H 1.335440 1.252133 0.098696 0.094 Uiso 1 1 calc R U . . .
B10 B 1.2786(5) 1.0985(4) 0.1114(3) 0.0805(17) Uani 1 1 d . . . . .
H10 H 1.352862 1.060806 0.074459 0.097 Uiso 1 1 calc R U . . .
B11 B 1.2181(4) 1.0356(4) 0.1887(3) 0.0670(14) Uani 1 1 d . . . . .
H11 H 1.252786 0.956514 0.201557 0.080 Uiso 1 1 calc R U . . .
B12 B 1.3071(5) 1.1153(4) 0.1888(3) 0.0763(16) Uani 1 1 d . . . . .
H12 H 1.401011 1.088564 0.201935 0.092 Uiso 1 1 calc R U . . .
B13 B 0.9690(4) 1.0398(3) 0.2424(2) 0.0448(10) Uani 1 1 d . . . . .
C1 C 1.0267(4) 1.1968(3) 0.1501(2) 0.0573(11) Uani 1 1 d . . . . .
C2 C 1.0681(3) 1.0993(3) 0.21006(19) 0.0529(10) Uani 1 1 d . . . . .
C11 C 0.8297(4) 1.1831(3) 0.0821(2) 0.0560(10) Uani 1 1 d . . . . .
C12 C 0.9035(4) 1.1576(3) 0.0239(2) 0.0700(12) Uani 1 1 d . . . . .
H12A H 0.979708 1.170922 0.011707 0.084 Uiso 1 1 calc R U . . .
C13 C 0.8688(5) 1.1126(4) -0.0174(3) 0.0814(14) Uani 1 1 d . . . . .
H13A H 0.922741 1.094034 -0.056170 0.098 Uiso 1 1 calc R U . . .
C14 C 0.7546(5) 1.0948(4) -0.0018(3) 0.0962(18) Uani 1 1 d . . . . .
H14A H 0.730141 1.065946 -0.030339 0.115 Uiso 1 1 calc R U . . .
C15 C 0.6778(5) 1.1205(4) 0.0564(3) 0.0932(17) Uani 1 1 d . . . . .
H15A H 0.600604 1.108837 0.067963 0.112 Uiso 1 1 calc R U . . .
C16 C 0.7160(4) 1.1638(3) 0.0976(2) 0.0733(13) Uani 1 1 d . . . . .
H16A H 0.663574 1.180654 0.137181 0.088 Uiso 1 1 calc R U . . .
C17 C 0.8411(4) 1.3652(3) 0.1052(3) 0.0692(12) Uani 1 1 d . . . . .
C18 C 0.7958(5) 1.4344(4) 0.1465(3) 0.0933(16) Uani 1 1 d . . . . .
H18A H 0.774041 1.416999 0.192585 0.112 Uiso 1 1 calc R U . . .
C19 C 0.7825(6) 1.5326(5) 0.1187(5) 0.120(2) Uani 1 1 d . . . . .
H19A H 0.753937 1.580159 0.146281 0.144 Uiso 1 1 calc R U . . .
C20 C 0.8111(7) 1.5563(5) 0.0525(5) 0.134(3) Uani 1 1 d . . . . .
H20A H 0.803652 1.620787 0.034390 0.161 Uiso 1 1 calc R U . . .
C21 C 0.8501(7) 1.4906(5) 0.0115(4) 0.142(3) Uani 1 1 d . . . . .
H21A H 0.867224 1.509610 -0.034671 0.170 Uiso 1 1 calc R U . . .
C22 C 0.8652(5) 1.3945(4) 0.0371(3) 0.0944(16) Uani 1 1 d . . . . .
H22A H 0.891919 1.348929 0.008058 0.113 Uiso 1 1 calc R U . . .
C23 C 0.8830(3) 1.0832(3) 0.36438(19) 0.0471(9) Uani 1 1 d . . . . .
C24 C 0.9287(4) 1.0749(3) 0.4222(2) 0.0565(10) Uani 1 1 d . . . . .
H24A H 0.988682 1.018601 0.435756 0.068 Uiso 1 1 calc R U . . .
C25 C 0.8865(4) 1.1494(4) 0.4607(2) 0.0720(13) Uani 1 1 d . . . . .
H25A H 0.918642 1.142732 0.499582 0.086 Uiso 1 1 calc R U . . .
C26 C 0.7975(5) 1.2327(3) 0.4414(3) 0.0716(13) Uani 1 1 d . . . . .
H26A H 0.769124 1.282657 0.466997 0.086 Uiso 1 1 calc R U . . .
C27 C 0.7517(4) 1.2411(3) 0.3850(2) 0.0731(13) Uani 1 1 d . . . . .
H27A H 0.690519 1.297021 0.372125 0.088 Uiso 1 1 calc R U . . .
C28 C 0.7946(4) 1.1673(3) 0.3455(2) 0.0596(11) Uani 1 1 d . . . . .
H28A H 0.763265 1.175126 0.306150 0.071 Uiso 1 1 calc R U . . .
C29 C 1.0118(3) 0.7377(3) 0.27921(19) 0.0494(10) Uani 1 1 d . . . . .
C30 C 0.9512(4) 0.6723(3) 0.2772(2) 0.0704(13) Uani 1 1 d . . . . .
H30A H 0.895250 0.656584 0.314564 0.085 Uiso 1 1 calc R U . . .
C31 C 0.9712(5) 0.6303(4) 0.2221(3) 0.0969(18) Uani 1 1 d . . . . .
H31A H 0.926304 0.588296 0.221530 0.116 Uiso 1 1 calc R U . . .
C32 C 1.0568(6) 0.6486(4) 0.1666(3) 0.0960(17) Uani 1 1 d . . . . .
H32A H 1.070431 0.618951 0.129039 0.115 Uiso 1 1 calc R U . . .
C33 C 1.1214(5) 0.7113(4) 0.1679(2) 0.0804(14) Uani 1 1 d . . . . .
H33A H 1.181251 0.723247 0.131497 0.097 Uiso 1 1 calc R U . . .
C34 C 1.0976(4) 0.7560(3) 0.2226(2) 0.0636(12) Uani 1 1 d . . . . .
H34A H 1.140004 0.800136 0.222201 0.076 Uiso 1 1 calc R U . . .
C41 C 0.9873(3) 0.7832(3) 0.34286(18) 0.0459(9) Uani 1 1 d . . . . .
H41A H 0.997541 0.728474 0.379583 0.055 Uiso 1 1 calc R U . . .
C42 C 1.0810(3) 0.8327(3) 0.34584(17) 0.0430(9) Uani 1 1 d . . . . .
C43 C 1.2049(3) 0.7747(3) 0.36060(18) 0.0449(9) Uani 1 1 d . . . . .
C44 C 1.2444(4) 0.6753(3) 0.3693(3) 0.0774(14) Uani 1 1 d . . . . .
H44A H 1.191181 0.642886 0.363443 0.093 Uiso 1 1 calc R U . . .
C45 C 1.3568(4) 0.6220(3) 0.3859(3) 0.0868(16) Uani 1 1 d . . . . .
H45A H 1.377814 0.555045 0.389237 0.104 Uiso 1 1 calc R U . . .
C46 C 1.4396(4) 0.6610(3) 0.3978(2) 0.0622(11) Uani 1 1 d . . . . .
C47 C 1.4044(4) 0.7614(3) 0.3890(2) 0.0588(11) Uani 1 1 d . . . . .
H47A H 1.457646 0.793008 0.395722 0.071 Uiso 1 1 calc R U . . .
C48 C 1.2913(3) 0.8147(3) 0.3703(2) 0.0585(11) Uani 1 1 d . . . . .
H48A H 1.272222 0.881746 0.363814 0.070 Uiso 1 1 calc R U . . .
C51 C 1.0456(3) 0.9303(3) 0.33811(18) 0.0478(9) Uani 1 1 d . . . . .
H51A H 1.103922 0.956958 0.345070 0.057 Uiso 1 1 calc R U . . .
C52 C 0.9283(3) 1.0024(3) 0.32026(18) 0.0444(9) Uani 1 1 d . . . . .
C53 C 0.8259(3) 0.9508(3) 0.31885(18) 0.0445(9) Uani 1 1 d . . . . .
C54 C 0.6960(3) 1.0055(3) 0.3489(2) 0.0519(10) Uani 1 1 d . . . . .
H54A H 0.646382 1.050838 0.320097 0.062 Uiso 1 1 calc R U . . .
C55 C 0.6504(4) 0.9932(3) 0.4116(2) 0.0598(11) Uani 1 1 d . . . . .
H55A H 0.570941 1.030825 0.426663 0.072 Uiso 1 1 calc R U . . .
C56 C 0.7230(4) 0.9194(3) 0.4610(2) 0.0544(11) Uani 1 1 d . . . . .
C57 C 0.8237(3) 0.8542(3) 0.43512(19) 0.0468(9) Uani 1 1 d . . . . .
H57A H 0.876170 0.811298 0.463606 0.056 Uiso 1 1 calc R U . . .
C58 C 0.8544(3) 0.8483(3) 0.36149(18) 0.0453(9) Uani 1 1 d . . . . .
H58A H 0.798285 0.816400 0.352463 0.054 Uiso 1 1 calc R U . . .
C61 C 0.9057(3) 0.9988(3) 0.2034(2) 0.0529(10) Uani 1 1 d . . . . .
H61A H 0.917424 1.006942 0.156720 0.063 Uiso 1 1 calc R U . . .
C62 C 0.8302(3) 0.9487(3) 0.24429(19) 0.0479(9) Uani 1 1 d . . . . .
C63 C 0.7571(3) 0.9022(3) 0.21996(19) 0.0529(10) Uani 1 1 d . . . . .
C64 C 0.7871(4) 0.8848(3) 0.1526(2) 0.0691(13) Uani 1 1 d . . . . .
H64A H 0.855251 0.900848 0.124841 0.083 Uiso 1 1 calc R U . . .
C65 C 0.7177(4) 0.8448(4) 0.1277(2) 0.0749(14) Uani 1 1 d . . . . .
H65A H 0.740445 0.834527 0.083106 0.090 Uiso 1 1 calc R U . . .
C66 C 0.6160(4) 0.8193(3) 0.1654(2) 0.0581(11) Uani 1 1 d . . . . .
C67 C 0.5868(4) 0.8348(3) 0.2322(2) 0.0630(12) Uani 1 1 d . . . . .
H67A H 0.520006 0.816540 0.259783 0.076 Uiso 1 1 calc R U . . .
C68 C 0.6538(3) 0.8765(3) 0.2589(2) 0.0578(11) Uani 1 1 d . . . . .
H68A H 0.629624 0.887487 0.303308 0.069 Uiso 1 1 calc R U . . .
C101 C 1.6763(6) 0.5209(5) 0.3260(4) 0.138(3) Uani 1 1 d . . . . .
H10A H 1.715223 0.457216 0.314237 0.207 Uiso 1 1 calc R U . . .
H10B H 1.615553 0.556259 0.297637 0.207 Uiso 1 1 calc R U . . .
H10C H 1.738001 0.554061 0.320010 0.207 Uiso 1 1 calc R U . . .
C102 C 1.6129(4) 0.5130(3) 0.3991(3) 0.0876(16) Uani 1 1 d . . . . .
H10D H 1.551727 0.478338 0.405205 0.105 Uiso 1 1 calc R U . . .
H10E H 1.674269 0.476139 0.427594 0.105 Uiso 1 1 calc R U . . .
C103 C 1.6325(4) 0.6580(4) 0.4327(3) 0.0942(17) Uani 1 1 d . . . . .
H10F H 1.634126 0.712973 0.397431 0.113 Uiso 1 1 calc R U . . .
H10G H 1.716499 0.615027 0.430949 0.113 Uiso 1 1 calc R U . . .
C104 C 1.5922(7) 0.6924(6) 0.4980(3) 0.137(3) Uani 1 1 d . . . . .
H10H H 1.648091 0.725156 0.503717 0.206 Uiso 1 1 calc R U . . .
H10I H 1.509800 0.736313 0.499695 0.206 Uiso 1 1 calc R U . . .
H10J H 1.592216 0.638317 0.533230 0.206 Uiso 1 1 calc R U . . .
C105 C 0.7449(5) 0.8498(4) 0.5753(2) 0.0919(16) Uani 1 1 d . . . . .
H10K H 0.707281 0.861193 0.620352 0.138 Uiso 1 1 calc R U . . .
H10L H 0.740375 0.788450 0.569158 0.138 Uiso 1 1 calc R U . . .
H10M H 0.830321 0.849236 0.567857 0.138 Uiso 1 1 calc R U . . .
C106 C 0.6561(5) 1.0204(4) 0.5479(3) 0.1007(18) Uani 1 1 d . . . . .
H10N H 0.626642 1.017026 0.595419 0.151 Uiso 1 1 calc R U . . .
H10O H 0.731510 1.038885 0.537095 0.151 Uiso 1 1 calc R U . . .
H10P H 0.594370 1.067456 0.524119 0.151 Uiso 1 1 calc R U . . .
C107 C 0.5536(5) 0.7905(4) 0.0676(3) 0.0919(16) Uani 1 1 d . . . . .
H10Q H 0.502054 0.757042 0.057750 0.138 Uiso 1 1 calc R U . . .
H10R H 0.524273 0.858183 0.050834 0.138 Uiso 1 1 calc R U . . .
H10S H 0.637740 0.764949 0.046396 0.138 Uiso 1 1 calc R U . . .
C108 C 0.4481(4) 0.7461(4) 0.1823(3) 0.0987(18) Uani 1 1 d . . . . .
H10T H 0.411306 0.718664 0.156767 0.148 Uiso 1 1 calc R U . . .
H10U H 0.478677 0.698361 0.218778 0.148 Uiso 1 1 calc R U . . .
H10V H 0.386718 0.800524 0.199828 0.148 Uiso 1 1 calc R U . . .

loop_
_atom_site_aniso_label
_atom_site_aniso_U_11
_atom_site_aniso_U_22
_atom_site_aniso_U_33
_atom_site_aniso_U_23
_atom_site_aniso_U_13
_atom_site_aniso_U_12
P1 0.0687(7) 0.0554(7) 0.0565(7) -0.0050(6) -0.0077(6) -0.0248(6)
N1 0.051(2) 0.061(2) 0.134(4) -0.022(2) -0.028(2) -0.0042(19)
N2 0.060(2) 0.086(3) 0.056(2) -0.023(2) 0.0039(18) -0.029(2)
N3 0.078(3) 0.105(3) 0.074(3) -0.016(2) -0.012(2) -0.057(2)
B3 0.080(3) 0.059(3) 0.060(3) -0.011(3) -0.003(3) -0.046(3)
B4 0.086(4) 0.060(3) 0.070(4) -0.005(3) -0.008(3) -0.051(3)
B5 0.087(4) 0.071(4) 0.057(3) -0.005(3) 0.000(3) -0.048(3)
B6 0.055(3) 0.056(3) 0.065(3) -0.014(3) 0.002(2) -0.027(2)
B7 0.066(3) 0.075(4) 0.068(3) -0.003(3) -0.023(3) -0.033(3)
B8 0.081(4) 0.081(4) 0.090(4) -0.009(3) -0.011(3) -0.056(3)
B9 0.076(4) 0.095(4) 0.081(4) -0.011(3) 0.006(3) -0.062(3)
B10 0.052(3) 0.090(4) 0.100(5) -0.010(4) -0.002(3) -0.032(3)
B11 0.058(3) 0.065(3) 0.082(4) -0.009(3) -0.016(3) -0.022(3)
B12 0.078(4) 0.078(4) 0.089(4) -0.004(3) -0.023(3) -0.043(3)
B13 0.045(2) 0.037(2) 0.051(3) -0.008(2) -0.002(2) -0.0127(19)
C1 0.072(3) 0.048(2) 0.059(3) -0.009(2) -0.006(2) -0.028(2)
C2 0.057(2) 0.056(2) 0.053(2) 0.000(2) -0.0072(19) -0.032(2)
C11 0.065(3) 0.053(3) 0.051(3) -0.003(2) -0.017(2) -0.016(2)
C12 0.081(3) 0.073(3) 0.061(3) -0.008(3) -0.017(3) -0.027(3)
C13 0.082(3) 0.091(4) 0.074(3) -0.027(3) -0.018(3) -0.019(3)
C14 0.091(4) 0.101(4) 0.112(5) -0.048(4) -0.037(4) -0.014(3)
C15 0.069(3) 0.105(4) 0.123(5) -0.034(4) -0.032(3) -0.027(3)
C16 0.065(3) 0.080(3) 0.076(3) -0.013(3) -0.018(2) -0.018(3)
C17 0.071(3) 0.051(3) 0.084(4) -0.005(3) -0.013(3) -0.019(2)
C18 0.097(4) 0.070(4) 0.112(5) -0.023(3) -0.014(3) -0.020(3)
C19 0.116(5) 0.066(4) 0.172(8) -0.033(5) -0.018(5) -0.012(4)
C20 0.144(6) 0.054(4) 0.188(9) 0.009(5) -0.010(6) -0.037(4)
C21 0.170(7) 0.078(5) 0.136(6) 0.029(4) 0.011(5) -0.033(5)
C22 0.128(5) 0.063(3) 0.084(4) 0.005(3) -0.002(3) -0.039(3)
C23 0.055(2) 0.041(2) 0.045(2) -0.0052(18) -0.0081(19) -0.0151(19)
C24 0.066(3) 0.047(2) 0.062(3) -0.007(2) -0.014(2) -0.023(2)
C25 0.082(3) 0.087(4) 0.058(3) -0.023(3) -0.008(2) -0.035(3)
C26 0.090(3) 0.050(3) 0.075(3) -0.024(3) 0.003(3) -0.023(3)
C27 0.080(3) 0.052(3) 0.070(3) -0.004(2) -0.004(3) -0.005(2)
C28 0.062(3) 0.052(3) 0.061(3) -0.003(2) -0.013(2) -0.013(2)
C29 0.051(2) 0.054(2) 0.045(2) -0.0136(19) -0.0051(18) -0.0160(19)
C30 0.090(3) 0.069(3) 0.067(3) -0.022(2) 0.004(2) -0.045(3)
C31 0.124(5) 0.110(5) 0.085(4) -0.044(4) 0.002(3) -0.065(4)
C32 0.139(5) 0.092(4) 0.070(4) -0.035(3) -0.016(4) -0.037(4)
C33 0.092(4) 0.096(4) 0.049(3) -0.019(3) 0.006(2) -0.028(3)
C34 0.057(3) 0.070(3) 0.062(3) -0.021(2) 0.002(2) -0.018(2)
C41 0.048(2) 0.045(2) 0.045(2) 0.0011(18) -0.0063(17) -0.0204(18)
C42 0.045(2) 0.044(2) 0.042(2) -0.0041(18) -0.0050(17) -0.0182(18)
C43 0.042(2) 0.050(2) 0.044(2) -0.0096(19) -0.0060(17) -0.0151(18)
C44 0.064(3) 0.045(3) 0.133(5) -0.011(3) -0.045(3) -0.013(2)
C45 0.062(3) 0.052(3) 0.154(5) -0.029(3) -0.037(3) -0.006(2)
C46 0.046(2) 0.055(3) 0.084(3) -0.012(2) -0.009(2) -0.011(2)
C47 0.046(2) 0.062(3) 0.075(3) -0.008(2) -0.012(2) -0.024(2)
C48 0.048(2) 0.053(3) 0.075(3) -0.007(2) -0.011(2) -0.016(2)
C51 0.041(2) 0.057(3) 0.050(2) -0.006(2) -0.0104(17) -0.0191(19)
C52 0.0339(19) 0.046(2) 0.054(2) -0.0099(19) -0.0052(17) -0.0116(17)
C53 0.040(2) 0.052(2) 0.040(2) 0.0016(18) 0.0005(16) -0.0218(17)
C54 0.041(2) 0.053(2) 0.060(3) -0.002(2) -0.009(2) -0.0153(19)
C55 0.050(2) 0.063(3) 0.068(3) -0.023(2) 0.001(2) -0.017(2)
C56 0.048(2) 0.074(3) 0.049(3) -0.016(2) 0.005(2) -0.032(2)
C57 0.050(2) 0.051(2) 0.047(2) -0.0046(19) -0.0048(18) -0.0285(19)
C58 0.047(2) 0.050(2) 0.044(2) -0.0028(18) -0.0068(17) -0.0249(18)
C61 0.059(2) 0.054(2) 0.047(2) 0.003(2) -0.013(2) -0.022(2)
C62 0.047(2) 0.048(2) 0.051(2) -0.0046(19) -0.0140(18) -0.0131(18)
C63 0.046(2) 0.063(3) 0.051(3) 0.009(2) -0.0141(19) -0.024(2)
C64 0.073(3) 0.103(4) 0.049(3) -0.014(3) 0.001(2) -0.055(3)
C65 0.077(3) 0.113(4) 0.054(3) -0.023(3) -0.006(2) -0.050(3)
C66 0.056(2) 0.060(3) 0.069(3) -0.009(2) -0.014(2) -0.029(2)
C67 0.056(3) 0.079(3) 0.064(3) -0.004(2) -0.003(2) -0.043(2)
C68 0.048(2) 0.082(3) 0.049(2) -0.004(2) -0.0027(19) -0.033(2)
C101 0.106(5) 0.110(5) 0.169(7) -0.030(5) 0.016(5) -0.013(4)
C102 0.062(3) 0.068(3) 0.119(5) -0.009(3) -0.020(3) 0.001(3)
C103 0.053(3) 0.101(4) 0.126(5) -0.008(4) -0.032(3) -0.014(3)
C104 0.156(6) 0.172(7) 0.113(6) 0.021(5) -0.065(5) -0.086(5)
C105 0.112(4) 0.117(5) 0.052(3) -0.016(3) -0.014(3) -0.038(4)
C106 0.108(4) 0.122(5) 0.090(4) -0.056(4) 0.022(3) -0.057(4)
C107 0.100(4) 0.108(4) 0.090(4) -0.016(3) -0.041(3) -0.042(3)
C108 0.075(3) 0.113(4) 0.132(5) -0.037(4) -0.002(3) -0.057(3)

loop_
_atom_type_symbol
_atom_type_description
_atom_type_scat_dispersion_real
_atom_type_scat_dispersion_imag
_atom_type_scat_source
C C 0.0033 0.0016 'International Tables Vol C Tables 4.2.6.8 and 6.1.1.4'
H H 0.0000 0.0000 'International Tables Vol C Tables 4.2.6.8 and 6.1.1.4'
N N 0.0061 0.0033 'International Tables Vol C Tables 4.2.6.8 and 6.1.1.4'
B B 0.0013 0.0007 'International Tables Vol C Tables 4.2.6.8 and 6.1.1.4'
P P 0.1023 0.0942 'International Tables Vol C Tables 4.2.6.8 and 6.1.1.4'

loop_
_geom_angle_atom_site_label_1
_geom_angle_atom_site_label_2
_geom_angle_atom_site_label_3
_geom_angle
_geom_angle_site_symmetry_1
_geom_angle_site_symmetry_3
_geom_angle_publ_flag
C11 P1 C17 103.5(2) . . ?
C11 P1 C1 108.19(18) . . ?
C17 P1 C1 100.17(19) . . ?
C46 N1 C102 117.9(4) . . ?
C46 N1 C103 119.2(4) . . ?
C102 N1 C103 116.9(4) . . ?
C56 N2 C105 116.6(4) . . ?
C56 N2 C106 115.9(4) . . ?
C105 N2 C106 110.6(4) . . ?
C66 N3 C108 120.2(4) . . ?
C66 N3 C107 119.4(4) . . ?
C108 N3 C107 117.9(4) . . ?
C2 B3 C1 59.0(2) . . ?
C2 B3 B4 104.7(3) . . ?
C1 B3 B4 58.4(2) . . ?
C2 B3 B7 58.6(3) . . ?
C1 B3 B7 106.5(3) . . ?
B4 B3 B7 107.3(4) . . ?
C2 B3 B8 103.8(4) . . ?
C1 B3 B8 104.9(3) . . ?
B4 B3 B8 59.4(3) . . ?
B7 B3 B8 59.4(3) . . ?
C2 B3 H3 124.3 . . ?
C1 B3 H3 123.2 . . ?
B4 B3 H3 122.8 . . ?
B7 B3 H3 122.0 . . ?
B8 B3 H3 123.8 . . ?
C1 B4 B8 106.9(4) . . ?
C1 B4 B5 60.5(2) . . ?
B8 B4 B5 109.2(4) . . ?
C1 B4 B3 59.9(2) . . ?
B8 B4 B3 60.5(3) . . ?
B5 B4 B3 110.4(3) . . ?
C1 B4 B9 107.1(3) . . ?
B8 B4 B9 60.2(3) . . ?
B5 B4 B9 60.3(3) . . ?
B3 B4 B9 109.2(4) . . ?
C1 B4 H4 122.8 . . ?
B8 B4 H4 121.8 . . ?
B5 B4 H4 120.2 . . ?
B3 B4 H4 120.4 . . ?
B9 B4 H4 121.7 . . ?
C1 B5 B4 58.3(2) . . ?
C1 B5 B9 105.4(3) . . ?
B4 B5 B9 60.2(3) . . ?
C1 B5 B6 58.7(2) . . ?
B4 B5 B6 106.2(4) . . ?
B9 B5 B6 106.4(4) . . ?
C1 B5 B10 105.6(4) . . ?
B4 B5 B10 107.2(4) . . ?
B9 B5 B10 59.2(3) . . ?
B6 B5 B10 59.7(3) . . ?
C1 B5 H5 123.9 . . ?
B4 B5 H5 122.3 . . ?
B9 B5 H5 122.7 . . ?
B6 B5 H5 122.7 . . ?
B10 B5 H5 122.4 . . ?
C1 B6 C2 59.0(2) . . ?
C1 B6 B11 106.2(3) . . ?
C2 B6 B11 58.0(3) . . ?
C1 B6 B10 106.7(3) . . ?
C2 B6 B10 105.8(3) . . ?
B11 B6 B10 60.7(3) . . ?
C1 B6 B5 59.5(3) . . ?
C2 B6 B5 106.5(3) . . ?
B11 B6 B5 108.8(3) . . ?
B10 B6 B5 60.4(3) . . ?
C1 B6 H6 122.9 . . ?
C2 B6 H6 123.7 . . ?
B11 B6 H6 121.9 . . ?
B10 B6 H6 122.1 . . ?
B5 B6 H6 121.4 . . ?
C2 B7 B8 105.4(4) . . ?
C2 B7 B3 59.6(2) . . ?
B8 B7 B3 60.4(3) . . ?
C2 B7 B12 104.5(3) . . ?
B8 B7 B12 58.8(3) . . ?
B3 B7 B12 107.4(4) . . ?
C2 B7 B11 57.5(2) . . ?
B8 B7 B11 106.4(4) . . ?
B3 B7 B11 107.0(3) . . ?
B12 B7 B11 59.9(3) . . ?
C2 B7 H7 124.3 . . ?
B8 B7 H7 122.7 . . ?
B3 B7 H7 121.4 . . ?
B12 B7 H7 122.9 . . ?
B11 B7 H7 122.7 . . ?
B12 B8 B7 61.8(3) . . ?
B12 B8 B4 108.1(4) . . ?
B7 B8 B4 108.6(3) . . ?
B12 B8 B9 59.5(3) . . ?
B7 B8 B9 109.5(4) . . ?
B4 B8 B9 60.3(3) . . ?
B12 B8 B3 109.7(4) . . ?
B7 B8 B3 60.3(3) . . ?
B4 B8 B3 60.1(3) . . ?
B9 B8 B3 109.1(4) . . ?
B12 B8 H8 121.0 . . ?
B7 B8 H8 120.6 . . ?
B4 B8 H8 121.8 . . ?
B9 B8 H8 121.3 . . ?
B3 B8 H8 121.0 . . ?
B12 B9 B10 61.3(3) . . ?
B12 B9 B8 59.5(3) . . ?
B10 B9 B8 108.6(4) . . ?
B12 B9 B4 107.4(4) . . ?
B10 B9 B4 108.2(3) . . ?
B8 B9 B4 59.5(3) . . ?
B12 B9 B5 109.8(4) . . ?
B10 B9 B5 61.1(3) . . ?
B8 B9 B5 108.0(3) . . ?
B4 B9 B5 59.5(3) . . ?
B12 B9 H9 121.1 . . ?
B10 B9 H9 120.7 . . ?
B8 B9 H9 122.1 . . ?
B4 B9 H9 122.5 . . ?
B5 B9 H9 120.9 . . ?
B9 B10 B6 107.0(4) . . ?
B9 B10 B12 58.9(3) . . ?
B6 B10 B12 106.9(4) . . ?
B9 B10 B11 107.0(4) . . ?
B6 B10 B11 59.0(3) . . ?
B12 B10 B11 60.4(3) . . ?
B9 B10 B5 59.7(3) . . ?
B6 B10 B5 59.9(3) . . ?
B12 B10 B5 106.8(4) . . ?
B11 B10 B5 107.1(4) . . ?
B9 B10 H10 122.5 . . ?
B6 B10 H10 122.4 . . ?
B12 B10 H10 122.4 . . ?
B11 B10 H10 122.2 . . ?
B5 B10 H10 122.2 . . ?
C2 B11 B6 60.3(3) . . ?
C2 B11 B10 107.2(4) . . ?
B6 B11 B10 60.3(3) . . ?
C2 B11 B12 105.2(4) . . ?
B6 B11 B12 107.4(4) . . ?
B10 B11 B12 59.7(3) . . ?
C2 B11 B7 58.5(3) . . ?
B6 B11 B7 108.3(4) . . ?
B10 B11 B7 108.4(4) . . ?
B12 B11 B7 59.9(3) . . ?
C2 B11 H11 123.3 . . ?
B6 B11 H11 121.2 . . ?
B10 B11 H11 121.5 . . ?
B12 B11 H11 122.9 . . ?
B7 B11 H11 121.6 . . ?
B9 B12 B8 61.0(3) . . ?
B9 B12 B10 59.9(3) . . ?
B8 B12 B10 108.7(4) . . ?
B9 B12 B7 108.7(4) . . ?
B8 B12 B7 59.4(3) . . ?
B10 B12 B7 109.0(4) . . ?
B9 B12 B11 107.5(4) . . ?
B8 B12 B11 107.2(4) . . ?
B10 B12 B11 59.9(3) . . ?
B7 B12 B11 60.3(3) . . ?
B9 B12 H12 121.4 . . ?
B8 B12 H12 121.7 . . ?
B10 B12 H12 121.2 . . ?
B7 B12 H12 121.3 . . ?
B11 B12 H12 122.3 . . ?
C61 B13 C52 106.4(3) . . ?
C61 B13 C2 125.5(3) . . ?
C52 B13 C2 127.8(3) . . ?
C2 C1 B4 108.5(3) . . ?
C2 C1 B6 60.6(3) . . ?
B4 C1 B6 111.0(3) . . ?
C2 C1 B3 60.5(2) . . ?
B4 C1 B3 61.8(3) . . ?
B6 C1 B3 112.0(3) . . ?
C2 C1 B5 109.7(3) . . ?
B4 C1 B5 61.2(3) . . ?
B6 C1 B5 61.8(3) . . ?
B3 C1 B5 112.5(3) . . ?
C2 C1 P1 114.0(2) . . ?
B4 C1 P1 122.0(3) . . ?
B6 C1 P1 123.5(3) . . ?
B3 C1 P1 109.2(3) . . ?
B5 C1 P1 130.1(3) . . ?
B13 C2 B11 117.9(3) . . ?
B13 C2 C1 117.6(3) . . ?
B11 C2 C1 110.4(3) . . ?
B13 C2 B7 124.9(3) . . ?
B11 C2 B7 63.9(3) . . ?
C1 C2 B7 110.5(3) . . ?
B13 C2 B3 122.9(3) . . ?
B11 C2 B3 114.0(3) . . ?
C1 C2 B3 60.6(2) . . ?
B7 C2 B3 61.9(3) . . ?
B13 C2 B6 112.4(3) . . ?
B11 C2 B6 61.7(3) . . ?
C1 C2 B6 60.5(2) . . ?
B7 C2 B6 113.8(3) . . ?
B3 C2 B6 112.0(3) . . ?
C12 C11 C16 117.2(4) . . ?
C12 C11 P1 130.0(3) . . ?
C16 C11 P1 112.8(3) . . ?
C11 C12 C13 121.8(5) . . ?
C11 C12 H12A 119.1 . . ?
C13 C12 H12A 119.1 . . ?
C12 C13 C14 120.5(5) . . ?
C12 C13 H13A 119.8 . . ?
C14 C13 H13A 119.8 . . ?
C15 C14 C13 118.9(5) . . ?
C15 C14 H14A 120.6 . . ?
C13 C14 H14A 120.6 . . ?
C14 C15 C16 119.4(5) . . ?
C14 C15 H15A 120.3 . . ?
C16 C15 H15A 120.3 . . ?
C15 C16 C11 122.2(4) . . ?
C15 C16 H16A 118.9 . . ?
C11 C16 H16A 118.9 . . ?
C18 C17 C22 118.4(5) . . ?
C18 C17 P1 116.4(4) . . ?
C22 C17 P1 125.1(4) . . ?
C17 C18 C19 119.5(6) . . ?
C17 C18 H18A 120.3 . . ?
C19 C18 H18A 120.3 . . ?
C20 C19 C18 119.3(6) . . ?
C20 C19 H19A 120.4 . . ?
C18 C19 H19A 120.4 . . ?
C21 C20 C19 121.9(7) . . ?
C21 C20 H20A 119.0 . . ?
C19 C20 H20A 119.0 . . ?
C20 C21 C22 120.1(7) . . ?
C20 C21 H21A 119.9 . . ?
C22 C21 H21A 119.9 . . ?
C21 C22 C17 120.6(6) . . ?
C21 C22 H22A 119.7 . . ?
C17 C22 H22A 119.7 . . ?
C24 C23 C28 118.2(3) . . ?
C24 C23 C52 122.4(3) . . ?
C28 C23 C52 119.4(3) . . ?
C23 C24 C25 121.0(4) . . ?
C23 C24 H24A 119.5 . . ?
C25 C24 H24A 119.5 . . ?
C26 C25 C24 120.1(4) . . ?
C26 C25 H25A 120.0 . . ?
C24 C25 H25A 120.0 . . ?
C27 C26 C25 119.2(4) . . ?
C27 C26 H26A 120.4 . . ?
C25 C26 H26A 120.4 . . ?
C26 C27 C28 121.1(4) . . ?
C26 C27 H27A 119.4 . . ?
C28 C27 H27A 119.4 . . ?
C23 C28 C27 120.3(4) . . ?
C23 C28 H28A 119.8 . . ?
C27 C28 H28A 119.8 . . ?
C30 C29 C34 116.7(3) . . ?
C30 C29 C41 119.8(3) . . ?
C34 C29 C41 123.4(3) . . ?
C31 C30 C29 121.3(4) . . ?
C31 C30 H30A 119.3 . . ?
C29 C30 H30A 119.3 . . ?
C30 C31 C32 121.2(5) . . ?
C30 C31 H31A 119.4 . . ?
C32 C31 H31A 119.4 . . ?
C33 C32 C31 118.8(4) . . ?
C33 C32 H32A 120.6 . . ?
C31 C32 H32A 120.6 . . ?
C34 C33 C32 119.7(5) . . ?
C34 C33 H33A 120.1 . . ?
C32 C33 H33A 120.1 . . ?
C33 C34 C29 122.1(4) . . ?
C33 C34 H34A 118.9 . . ?
C29 C34 H34A 118.9 . . ?
C42 C41 C29 114.5(3) . . ?
C42 C41 C58 110.5(3) . . ?
C29 C41 C58 115.7(3) . . ?
C42 C41 H41A 105.0 . . ?
C29 C41 H41A 105.0 . . ?
C58 C41 H41A 105.0 . . ?
C51 C42 C43 121.9(3) . . ?
C51 C42 C41 118.2(3) . . ?
C43 C42 C41 119.9(3) . . ?
C44 C43 C48 113.1(4) . . ?
C44 C43 C42 123.7(3) . . ?
C48 C43 C42 123.1(3) . . ?
C45 C44 C43 123.5(4) . . ?
C45 C44 H44A 118.3 . . ?
C43 C44 H44A 118.3 . . ?
C46 C45 C44 123.4(4) . . ?
C46 C45 H45A 118.3 . . ?
C44 C45 H45A 118.3 . . ?
C45 C46 C47 115.1(4) . . ?
C45 C46 N1 124.4(4) . . ?
C47 C46 N1 120.4(4) . . ?
C48 C47 C46 120.8(4) . . ?
C48 C47 H47A 119.6 . . ?
C46 C47 H47A 119.6 . . ?
C43 C48 C47 124.0(4) . . ?
C43 C48 H48A 118.0 . . ?
C47 C48 H48A 118.0 . . ?
C42 C51 C52 130.7(3) . . ?
C42 C51 H51A 114.7 . . ?
C52 C51 H51A 114.7 . . ?
C51 C52 C23 111.1(3) . . ?
C51 C52 B13 102.2(3) . . ?
C23 C52 B13 113.5(3) . . ?
C51 C52 C53 111.5(3) . . ?
C23 C52 C53 114.7(3) . . ?
B13 C52 C53 103.0(3) . . ?
C54 C53 C62 109.5(3) . . ?
C54 C53 C58 106.0(3) . . ?
C62 C53 C58 113.0(3) . . ?
C54 C53 C52 112.5(3) . . ?
C62 C53 C52 105.5(3) . . ?
C58 C53 C52 110.4(3) . . ?
C55 C54 C53 124.1(4) . . ?
C55 C54 H54A 117.9 . . ?
C53 C54 H54A 117.9 . . ?
C54 C55 C56 121.2(4) . . ?
C54 C55 H55A 119.4 . . ?
C56 C55 H55A 119.4 . . ?
C57 C56 N2 126.5(4) . . ?
C57 C56 C55 116.3(4) . . ?
N2 C56 C55 117.2(4) . . ?
C56 C57 C58 121.8(4) . . ?
C56 C57 H57A 119.1 . . ?
C58 C57 H57A 119.1 . . ?
C57 C58 C41 111.1(3) . . ?
C57 C58 C53 111.2(3) . . ?
C41 C58 C53 114.3(3) . . ?
C57 C58 H58A 106.6 . . ?
C41 C58 H58A 106.6 . . ?
C53 C58 H58A 106.6 . . ?
C62 C61 B13 112.4(3) . . ?
C62 C61 H61A 123.8 . . ?
B13 C61 H61A 123.8 . . ?
C61 C62 C63 123.8(3) . . ?
C61 C62 C53 112.0(3) . . ?
C63 C62 C53 124.1(3) . . ?
C68 C63 C64 116.5(3) . . ?
C68 C63 C62 123.7(4) . . ?
C64 C63 C62 119.8(3) . . ?
C65 C64 C63 121.2(4) . . ?
C65 C64 H64A 119.4 . . ?
C63 C64 H64A 119.4 . . ?
C64 C65 C66 122.9(4) . . ?
C64 C65 H65A 118.5 . . ?
C66 C65 H65A 118.5 . . ?
C65 C66 N3 122.2(4) . . ?
C65 C66 C67 116.3(3) . . ?
N3 C66 C67 121.4(4) . . ?
C68 C67 C66 122.4(4) . . ?
C68 C67 H67A 118.8 . . ?
C66 C67 H67A 118.8 . . ?
C67 C68 C63 120.7(4) . . ?
C67 C68 H68A 119.6 . . ?
C63 C68 H68A 119.6 . . ?
C102 C101 H10A 109.5 . . ?
C102 C101 H10B 109.5 . . ?
H10A C101 H10B 109.5 . . ?
C102 C101 H10C 109.5 . . ?
H10A C101 H10C 109.5 . . ?
H10B C101 H10C 109.5 . . ?
N1 C102 C101 111.8(5) . . ?
N1 C102 H10D 109.3 . . ?
C101 C102 H10D 109.3 . . ?
N1 C102 H10E 109.3 . . ?
C101 C102 H10E 109.3 . . ?
H10D C102 H10E 107.9 . . ?
N1 C103 C104 113.3(5) . . ?
N1 C103 H10F 108.9 . . ?
C104 C103 H10F 108.9 . . ?
N1 C103 H10G 108.9 . . ?
C104 C103 H10G 108.9 . . ?
H10F C103 H10G 107.7 . . ?
C103 C104 H10H 109.5 . . ?
C103 C104 H10I 109.5 . . ?
H10H C104 H10I 109.5 . . ?
C103 C104 H10J 109.5 . . ?
H10H C104 H10J 109.5 . . ?
H10I C104 H10J 109.5 . . ?
N2 C105 H10K 109.5 . . ?
N2 C105 H10L 109.5 . . ?
H10K C105 H10L 109.5 . . ?
N2 C105 H10M 109.5 . . ?
H10K C105 H10M 109.5 . . ?
H10L C105 H10M 109.5 . . ?
N2 C106 H10N 109.5 . . ?
N2 C106 H10O 109.5 . . ?
H10N C106 H10O 109.5 . . ?
N2 C106 H10P 109.5 . . ?
H10N C106 H10P 109.5 . . ?
H10O C106 H10P 109.5 . . ?
N3 C107 H10Q 109.5 . . ?
N3 C107 H10R 109.5 . . ?
H10Q C107 H10R 109.5 . . ?
N3 C107 H10S 109.5 . . ?
H10Q C107 H10S 109.5 . . ?
H10R C107 H10S 109.5 . . ?
N3 C108 H10T 109.5 . . ?
N3 C108 H10U 109.5 . . ?
H10T C108 H10U 109.5 . . ?
N3 C108 H10V 109.5 . . ?
H10T C108 H10V 109.5 . . ?
H10U C108 H10V 109.5 . . ?

loop_
_geom_bond_atom_site_label_1
_geom_bond_atom_site_label_2
_geom_bond_distance
_geom_bond_site_symmetry_2
_geom_bond_publ_flag
P1 C11 1.830(4) . ?
P1 C17 1.837(5) . ?
P1 C1 1.872(4) . ?
N1 C46 1.403(5) . ?
N1 C102 1.447(5) . ?
N1 C103 1.459(6) . ?
N2 C56 1.380(5) . ?
N2 C105 1.440(6) . ?
N2 C106 1.468(6) . ?
N3 C66 1.379(5) . ?
N3 C108 1.428(6) . ?
N3 C107 1.454(6) . ?
B3 C2 1.729(6) . ?
B3 C1 1.731(6) . ?
B3 B4 1.764(7) . ?
B3 B7 1.768(7) . ?
B3 B8 1.770(7) . ?
B3 H3 1.1000 . ?
B4 C1 1.704(6) . ?
B4 B8 1.751(8) . ?
B4 B5 1.754(7) . ?
B4 B9 1.767(8) . ?
B4 H4 1.1000 . ?
B5 C1 1.743(6) . ?
B5 B9 1.768(7) . ?
B5 B6 1.784(7) . ?
B5 B10 1.793(8) . ?
B5 H5 1.1000 . ?
B6 C1 1.729(6) . ?
B6 C2 1.731(6) . ?
B6 B11 1.755(7) . ?
B6 B10 1.779(7) . ?
B6 H6 1.1000 . ?
B7 C2 1.710(6) . ?
B7 B8 1.751(8) . ?
B7 B12 1.794(8) . ?
B7 B11 1.801(7) . ?
B7 H7 1.1000 . ?
B8 B12 1.740(8) . ?
B8 B9 1.765(8) . ?
B8 H8 1.1000 . ?
B9 B12 1.739(9) . ?
B9 B10 1.758(8) . ?
B9 H9 1.1000 . ?
B10 B12 1.782(8) . ?
B10 B11 1.786(8) . ?
B10 H10 1.1000 . ?
B11 C2 1.691(6) . ?
B11 B12 1.794(7) . ?
B11 H11 1.1000 . ?
B12 H12 1.1000 . ?
B13 C61 1.517(5) . ?
B13 C52 1.601(6) . ?
B13 C2 1.606(5) . ?
C1 C2 1.703(6) . ?
C11 C12 1.356(5) . ?
C11 C16 1.384(6) . ?
C12 C13 1.376(6) . ?
C12 H12A 0.9300 . ?
C13 C14 1.380(7) . ?
C13 H13A 0.9300 . ?
C14 C15 1.371(7) . ?
C14 H14A 0.9300 . ?
C15 C16 1.381(6) . ?
C15 H15A 0.9300 . ?
C16 H16A 0.9300 . ?
C17 C18 1.370(6) . ?
C17 C22 1.374(6) . ?
C18 C19 1.414(8) . ?
C18 H18A 0.9300 . ?
C19 C20 1.331(9) . ?
C19 H19A 0.9300 . ?
C20 C21 1.326(9) . ?
C20 H20A 0.9300 . ?
C21 C22 1.373(8) . ?
C21 H21A 0.9300 . ?
C22 H22A 0.9300 . ?
C23 C24 1.375(5) . ?
C23 C28 1.375(5) . ?
C23 C52 1.541(5) . ?
C24 C25 1.392(5) . ?
C24 H24A 0.9300 . ?
C25 C26 1.373(6) . ?
C25 H25A 0.9300 . ?
C26 C27 1.349(6) . ?
C26 H26A 0.9300 . ?
C27 C28 1.397(5) . ?
C27 H27A 0.9300 . ?
C28 H28A 0.9300 . ?
C29 C30 1.374(5) . ?
C29 C34 1.394(5) . ?
C29 C41 1.532(5) . ?
C30 C31 1.351(6) . ?
C30 H30A 0.9300 . ?
C31 C32 1.378(7) . ?
C31 H31A 0.9300 . ?
C32 C33 1.369(7) . ?
C32 H32A 0.9300 . ?
C33 C34 1.360(5) . ?
C33 H33A 0.9300 . ?
C34 H34A 0.9300 . ?
C41 C42 1.504(5) . ?
C41 C58 1.539(5) . ?
C41 H41A 0.9800 . ?
C42 C51 1.350(5) . ?
C42 C43 1.470(5) . ?
C43 C44 1.375(5) . ?
C43 C48 1.377(5) . ?
C44 C45 1.357(6) . ?
C44 H44A 0.9300 . ?
C45 C46 1.350(6) . ?
C45 H45A 0.9300 . ?
C46 C47 1.389(6) . ?
C47 C48 1.378(5) . ?
C47 H47A 0.9300 . ?
C48 H48A 0.9300 . ?
C51 C52 1.491(5) . ?
C51 H51A 0.9300 . ?
C52 C53 1.607(5) . ?
C53 C54 1.518(5) . ?
C53 C62 1.535(5) . ?
C53 C58 1.555(5) . ?
C54 C55 1.282(5) . ?
C54 H54A 0.9300 . ?
C55 C56 1.499(6) . ?
C55 H55A 0.9300 . ?
C56 C57 1.337(5) . ?
C57 C58 1.497(5) . ?
C57 H57A 0.9300 . ?
C58 H58A 0.9800 . ?
C61 C62 1.357(5) . ?
C61 H61A 0.9300 . ?
C62 C63 1.462(5) . ?
C63 C68 1.396(5) . ?
C63 C64 1.414(5) . ?
C64 C65 1.368(5) . ?
C64 H64A 0.9300 . ?
C65 C66 1.370(6) . ?
C65 H65A 0.9300 . ?
C66 C67 1.397(5) . ?
C67 C68 1.384(5) . ?
C67 H67A 0.9300 . ?
C68 H68A 0.9300 . ?
C101 C102 1.523(8) . ?
C101 H10A 0.9600 . ?
C101 H10B 0.9600 . ?
C101 H10C 0.9600 . ?
C102 H10D 0.9700 . ?
C102 H10E 0.9700 . ?
C103 C104 1.468(7) . ?
C103 H10F 0.9700 . ?
C103 H10G 0.9700 . ?
C104 H10H 0.9600 . ?
C104 H10I 0.9600 . ?
C104 H10J 0.9600 . ?
C105 H10K 0.9600 . ?
C105 H10L 0.9600 . ?
C105 H10M 0.9600 . ?
C106 H10N 0.9600 . ?
C106 H10O 0.9600 . ?
C106 H10P 0.9600 . ?
C107 H10Q 0.9600 . ?
C107 H10R 0.9600 . ?
C107 H10S 0.9600 . ?
C108 H10T 0.9600 . ?
C108 H10U 0.9600 . ?
C108 H10V 0.9600 . ?
